data_7247735
loop_
_publ_author_name
'Baraboshkin, Nikita M.'
'Zelenov, Victor P.'
'Fedyanin, Ivan V.'

_publ_section_title
;
 What are the prospects of [1,2,5]oxadiazolo[3,4-c]cinnoline 5-oxides,
 1,5-dioxides and their nitro derivatives as high-energy-density
 materials? Synthesis, experimental and predicted crystal structures, and
 calculated explosive properties
;
_journal_issue 48
_journal_name_full CrystEngComm
_journal_page_first 6719
_journal_page_last 6739
_journal_paper_doi 10.1039/D3CE00964E
_journal_volume 25
_journal_year 2023
_chemical_formula_moiety 'C8 H3 N5 O4'
_chemical_formula_sum 'C8 H3 N5 O4'
_chemical_formula_weight 233.15
_space_group_crystal_system orthorhombic
_space_group_IT_number 33
_space_group_name_Hall 'P 2c -2n'
_space_group_name_H-M_alt 'P n a 21'
_atom_sites_solution_hydrogens geom
_atom_sites_solution_primary dual
_atom_sites_solution_secondary difmap
_audit_creation_date 2023-04-11
_audit_creation_method
;
Olex2 1.3
(compiled 2019.09.11 svn.r3662 for OlexSys, GUI svn.r5938)
;
_audit_update_record
;
2023-08-15 deposited with the CCDC.	2023-11-14 downloaded from the CCDC.
;
_cell_angle_alpha 90
_cell_angle_beta 90
_cell_angle_gamma 90
_cell_formula_units_Z 4
_cell_length_a 14.2846(2)
_cell_length_b 9.99780(10)
_cell_length_c 6.38630(10)
_cell_measurement_reflns_used 5599
_cell_measurement_temperature 99.9(3)
_cell_measurement_theta_max 76.9440
_cell_measurement_theta_min 5.3760
_cell_volume 912.06(2)
_computing_cell_refinement 'CrysAlisPro 1.171.42.79a (Rigaku OD, 2022)'
_computing_data_collection 'CrysAlisPro 1.171.42.79a (Rigaku OD, 2022)'
_computing_data_reduction 'CrysAlisPro 1.171.42.79a (Rigaku OD, 2022)'
_computing_molecular_graphics 'Olex2 1.3 (Dolomanov et al., 2009)'
_computing_publication_material 'Olex2 1.3 (Dolomanov et al., 2009)'
_computing_structure_refinement 'ShelXL 2018/3 (Sheldrick, 2015)'
_computing_structure_solution 'SHELXT 2014/5 (Sheldrick, 2014)'
_diffrn_ambient_environment N~2~
_diffrn_ambient_temperature 99.9(3)
_diffrn_detector 'Hybrid Pixel Array Detector'
_diffrn_detector_area_resol_mean 10.0000
_diffrn_detector_type HyPix
_diffrn_measured_fraction_theta_full 1.000
_diffrn_measured_fraction_theta_max 0.998
_diffrn_measurement_details
;
List of Runs (angles in degrees, time in seconds):

  # Type    Start    End  Width  t~exp~   \w     \q     \k     \f   Frames
#--------------------------------------------------------------------------
  1  \w   -120.00 -64.00   0.50    1.00    --  -48.70-139.00  13.00  112
  2  \w   -122.00 -39.00   0.50    1.00    --  -48.70 -22.00  45.00  166
  3  \w    -28.00  26.00   0.50    1.00    --  -48.70  22.00-148.00  108
  4  \w   -156.00 -84.00   0.50    3.87    --  -86.25-103.00 -96.00  144
  5  \w    -90.00 -16.00   0.50    3.87    --  -86.25 131.00-100.00  148
  6  \w     38.00 116.00   0.50    3.87    --  107.75-131.00-171.00  156
  7  \w     97.00 178.00   0.50    3.87    --  107.75  22.00-148.00  162
  8  \w     46.00 121.00   0.50    3.87    --  107.75-139.00  13.00  150
  9  \w     71.00  97.00   0.50    3.87    --  107.75-103.00 -96.00   52
 10  \w    -22.00  25.00   0.50    1.00    --   48.70 -19.00 -90.00   94
 11  \w     37.00  71.00   0.50    3.87    --  107.75 -61.00  30.00   68
 12  \w     40.00  72.00   0.50    3.87    --  107.75-125.00 -30.00   64
 13  \w     49.00  75.00   0.50    3.87    --  107.75 -95.00  30.00   52
 14  \w     39.00  65.00   0.50    3.87    --  107.75-103.00 -34.16   52
 15  \w     36.00  69.00   0.50    3.87    --  107.75 -95.00  90.00   66
 16  \w    138.00 178.00   0.50    3.87    --  107.75  45.00 -60.00   80
 17  \w     83.00 109.00   0.50    3.87    --  107.75-125.00 -30.00   52
 18  \w     39.00  70.00   0.50    3.87    --  107.75 -61.00-150.00   62
 19  \w    147.00 177.00   0.50    3.87    --  107.75  30.00  90.00   60
 20  \w     41.00  69.00   0.50    3.87    --  107.75 -61.00 -30.00   56
 21  \w     69.00 106.00   0.50    3.87    --  107.75-103.00 -34.16   74
 22  \w     43.00  69.00   0.50    3.87    --  107.75-125.00   0.00   52
 23  \w     84.00 110.00   0.50    3.87    --  107.75-125.00  90.00   52
 24  \w    109.00 135.00   0.50    3.87    --  107.75  45.00  27.49   52
 25  \w     36.00  61.00   0.50    3.87    --  107.75 -61.00  60.00   50
;
_diffrn_measurement_device 'four-circle diffractometer'
_diffrn_measurement_device_type 'XtaLAB Synergy, Dualflex, HyPix'
_diffrn_measurement_method '\w scans'
_diffrn_orient_matrix_type 'CrysAlisPro convention (1999,Acta A55,543-557)'
_diffrn_orient_matrix_UB_11 -0.0776967000
_diffrn_orient_matrix_UB_12 0.1032424000
_diffrn_orient_matrix_UB_13 0.0430505000
_diffrn_orient_matrix_UB_21 -0.0747014000
_diffrn_orient_matrix_UB_22 -0.1056354000
_diffrn_orient_matrix_UB_23 -0.0537301000
_diffrn_orient_matrix_UB_31 -0.0030715000
_diffrn_orient_matrix_UB_32 -0.0438743000
_diffrn_orient_matrix_UB_33 0.2312489000
_diffrn_radiation_monochromator mirror
_diffrn_radiation_probe x-ray
_diffrn_radiation_type 'Cu K\a'
_diffrn_radiation_wavelength 1.54184
_diffrn_reflns_av_R_equivalents 0.0227
_diffrn_reflns_av_unetI/netI 0.0191
_diffrn_reflns_Laue_measured_fraction_full 1.000
_diffrn_reflns_Laue_measured_fraction_max 0.998
_diffrn_reflns_limit_h_max 17
_diffrn_reflns_limit_h_min -18
_diffrn_reflns_limit_k_max 11
_diffrn_reflns_limit_k_min -12
_diffrn_reflns_limit_l_max 8
_diffrn_reflns_limit_l_min -4
_diffrn_reflns_number 6846
_diffrn_reflns_point_group_measured_fraction_full 0.777
_diffrn_reflns_point_group_measured_fraction_max 0.758
_diffrn_reflns_theta_full 67.684
_diffrn_reflns_theta_max 77.814
_diffrn_reflns_theta_min 5.401
_diffrn_source 'micro-focus sealed X-ray tube'
_diffrn_source_type 'PhotonJet (Cu) X-ray Source'
_exptl_absorpt_coefficient_mu 1.229
_exptl_absorpt_correction_T_max 1.000
_exptl_absorpt_correction_T_min 0.491
_exptl_absorpt_correction_type gaussian
_exptl_absorpt_process_details
;
CrysAlisPro 1.171.42.79a (Rigaku Oxford Diffraction, 2022)
Numerical absorption correction based on gaussian integration over
a multifaceted crystal model
Empirical absorption correction using spherical harmonics,
implemented in SCALE3 ABSPACK scaling algorithm.
;
_exptl_crystal_colour colorless
_exptl_crystal_density_diffrn 1.698
_exptl_crystal_density_method 'not measured'
_exptl_crystal_description needle
_exptl_crystal_F_000 472
_exptl_crystal_size_max 0.55
_exptl_crystal_size_mid 0.04
_exptl_crystal_size_min 0.02
_refine_diff_density_max 0.129
_refine_diff_density_min -0.154
_refine_diff_density_rms 0.035
_refine_ls_abs_structure_details
;
 Flack x determined using 396 quotients [(I+)-(I-)]/[(I+)+(I-)]
 (Parsons, Flack and Wagner, Acta Cryst. B69 (2013) 249-259).
;
_refine_ls_abs_structure_Flack 0.10(13)
_refine_ls_extinction_method none
_refine_ls_goodness_of_fit_ref 1.075
_refine_ls_hydrogen_treatment constr
_refine_ls_matrix_type full
_refine_ls_number_parameters 154
_refine_ls_number_reflns 1472
_refine_ls_number_restraints 1
_refine_ls_restrained_S_all 1.075
_refine_ls_R_factor_all 0.0243
_refine_ls_R_factor_gt 0.0238
_refine_ls_shift/su_max 0.000
_refine_ls_shift/su_mean 0.000
_refine_ls_structure_factor_coef Fsqd
_refine_ls_weighting_details 'w=1/[\s^2^(Fo^2^)+(0.0316P)^2^+0.2094P] where P=(Fo^2^+2Fc^2^)/3'
_refine_ls_weighting_scheme calc
_refine_ls_wR_factor_gt 0.0623
_refine_ls_wR_factor_ref 0.0625
_reflns_Friedel_coverage 0.389
_reflns_Friedel_fraction_full 0.507
_reflns_Friedel_fraction_max 0.468
_reflns_number_gt 1441
_reflns_number_total 1472
_reflns_threshold_expression 'I > 2\s(I)'
_cod_data_source_file d3ce00964e2.cif
_cod_data_source_block Z461401
_cod_depositor_comments 'Adding full bibliography for 7247734--7247739.cif.'
_cod_database_code 7247735
_shelx_shelxl_version_number 2018/3
_chemical_oxdiff_formula C8H3N5O4
_chemical_oxdiff_usercomment Z461401
_shelx_space_group_comment
;
The symmetry employed for this shelxl refinement is uniquely defined
by the following loop, which should always be used as a source of
symmetry information in preference to the above space-group names.
They are only intended as comments.
;
_shelx_estimated_absorpt_t_max 0.976
_shelx_estimated_absorpt_t_min 0.551
_reflns_odcompleteness_completeness 98.40
_reflns_odcompleteness_iscentric 1
_reflns_odcompleteness_theta 78.52
_olex2_refinement_description
;
1. Fixed Uiso
 At 1.2 times of:
  All C(H) groups
2.a Aromatic/amide H refined with riding coordinates:
 C8(H8), C10(H10), C11(H11)
;
_olex2_submission_special_instructions 'No special instructions were received'
_oxdiff_exptl_absorpt_empirical_details
;
Empirical correction (ABSPACK) includes:
- Absorption correction using spherical harmonics
- Frame scaling
;
_oxdiff_exptl_absorpt_empirical_full_max 1.150
_oxdiff_exptl_absorpt_empirical_full_min 0.793

loop_
_space_group_symop_operation_xyz
'x, y, z'
'-x, -y, z+1/2'
'x+1/2, -y+1/2, z'
'-x+1/2, y+1/2, z+1/2'

loop_
_atom_site_label
_atom_site_type_symbol
_atom_site_fract_x
_atom_site_fract_y
_atom_site_fract_z
_atom_site_U_iso_or_equiv
_atom_site_adp_type
_atom_site_occupancy
_atom_site_site_symmetry_order
_atom_site_calc_flag
_atom_site_refinement_flags_posn
_atom_site_refinement_flags_adp
_atom_site_refinement_flags_occupancy
_atom_site_disorder_assembly
_atom_site_disorder_group
O2 O 0.61276(10) 0.88331(15) 0.6833(3) 0.0347(4) Uani 1 1 d . . . . .
O6 O 0.38947(9) 0.45745(13) 0.9105(2) 0.0253(3) Uani 1 1 d . . . . .
O15 O 0.16963(9) 0.36458(13) 0.3766(3) 0.0255(3) Uani 1 1 d . . . . .
O16 O 0.17178(10) 0.47825(14) 0.0886(3) 0.0321(4) Uani 1 1 d . . . . .
N1 N 0.54587(11) 0.86765(17) 0.5252(3) 0.0292(4) Uani 1 1 d . . . . .
N3 N 0.60246(11) 0.79113(18) 0.8420(3) 0.0323(4) Uani 1 1 d . . . . .
N5 N 0.49493(11) 0.61649(16) 0.9012(3) 0.0249(3) Uani 1 1 d . . . . .
N6 N 0.42463(10) 0.55456(15) 0.8153(3) 0.0210(3) Uani 1 1 d . . . . .
N14 N 0.19877(10) 0.45596(14) 0.2653(3) 0.0213(3) Uani 1 1 d . . . . .
C4 C 0.52949(12) 0.72054(18) 0.7831(3) 0.0244(4) Uani 1 1 d . . . . .
C7 C 0.38305(11) 0.59027(17) 0.6146(3) 0.0181(4) Uani 1 1 d . . . . .
C8 C 0.31014(11) 0.51031(17) 0.5430(3) 0.0191(4) Uani 1 1 d . . . . .
H8 H 0.287360 0.436729 0.622182 0.023 Uiso 1 1 calc R U . . .
C9 C 0.27276(11) 0.54349(17) 0.3514(3) 0.0192(4) Uani 1 1 d . . . . .
C10 C 0.30145(13) 0.65245(18) 0.2327(3) 0.0223(4) Uani 1 1 d . . . . .
H10 H 0.271862 0.672884 0.103332 0.027 Uiso 1 1 calc R U . . .
C11 C 0.37410(12) 0.73047(18) 0.3072(3) 0.0225(4) Uani 1 1 d . . . . .
H11 H 0.395160 0.805487 0.229000 0.027 Uiso 1 1 calc R U . . .
C12 C 0.41640(12) 0.69856(17) 0.4980(3) 0.0201(4) Uani 1 1 d . . . . .
C13 C 0.49534(12) 0.76687(17) 0.5902(3) 0.0218(4) Uani 1 1 d . . . . .

loop_
_atom_site_aniso_label
_atom_site_aniso_U_11
_atom_site_aniso_U_22
_atom_site_aniso_U_33
_atom_site_aniso_U_23
_atom_site_aniso_U_13
_atom_site_aniso_U_12
O2 0.0254(6) 0.0407(8) 0.0378(9) -0.0060(8) -0.0026(6) -0.0117(6)
O6 0.0287(6) 0.0237(6) 0.0236(7) 0.0065(6) -0.0028(6) -0.0005(5)
O15 0.0284(6) 0.0224(6) 0.0258(7) 0.0049(6) -0.0029(6) -0.0065(5)
O16 0.0411(7) 0.0300(7) 0.0252(8) 0.0067(7) -0.0124(7) -0.0096(6)
N1 0.0256(7) 0.0310(8) 0.0308(10) -0.0054(8) 0.0021(8) -0.0074(6)
N3 0.0247(7) 0.0353(9) 0.0370(11) -0.0049(8) -0.0045(8) -0.0051(7)
N5 0.0205(6) 0.0271(8) 0.0272(9) -0.0020(7) -0.0061(7) 0.0026(6)
N6 0.0195(6) 0.0226(7) 0.0209(8) 0.0002(7) -0.0022(6) 0.0034(6)
N14 0.0211(6) 0.0192(7) 0.0236(8) -0.0003(7) -0.0028(7) -0.0009(6)
C4 0.0183(7) 0.0258(9) 0.0290(11) -0.0050(8) -0.0004(8) 0.0019(7)
C7 0.0176(6) 0.0192(8) 0.0174(9) -0.0005(7) 0.0005(7) 0.0044(6)
C8 0.0183(7) 0.0180(7) 0.0211(10) 0.0015(7) 0.0018(7) 0.0014(6)
C9 0.0185(7) 0.0184(7) 0.0205(9) -0.0017(7) 0.0006(7) -0.0001(6)
C10 0.0260(8) 0.0204(8) 0.0205(10) 0.0011(7) -0.0022(8) 0.0008(7)
C11 0.0280(8) 0.0195(8) 0.0200(10) 0.0006(8) 0.0026(8) -0.0022(7)
C12 0.0191(7) 0.0186(8) 0.0227(9) -0.0016(8) 0.0029(7) 0.0014(6)
C13 0.0203(7) 0.0213(8) 0.0237(10) -0.0041(8) 0.0049(8) 0.0003(6)

loop_
_atom_type_symbol
_atom_type_description
_atom_type_scat_dispersion_real
_atom_type_scat_dispersion_imag
_atom_type_scat_source
C C 0.0181 0.0091 'International Tables Vol C Tables 4.2.6.8 and 6.1.1.4'
H H 0.0000 0.0000 'International Tables Vol C Tables 4.2.6.8 and 6.1.1.4'
N N 0.0311 0.0180 'International Tables Vol C Tables 4.2.6.8 and 6.1.1.4'
O O 0.0492 0.0322 'International Tables Vol C Tables 4.2.6.8 and 6.1.1.4'

loop_
_exptl_crystal_face_index_h
_exptl_crystal_face_index_k
_exptl_crystal_face_index_l
_exptl_crystal_face_perp_dist
1 1 0 0.0120
-1 -1 0 0.0120
0 0 1 0.2971
0 0 -1 0.2484
0 1 0 0.0145
0 -1 0 0.0187
-1 1 0 0.0078
1 -1 0 0.0180

loop_
_geom_angle_atom_site_label_1
_geom_angle_atom_site_label_2
_geom_angle_atom_site_label_3
_geom_angle
_geom_angle_site_symmetry_1
_geom_angle_site_symmetry_3
_geom_angle_publ_flag
N3 O2 N1 112.52(13) . . ?
C13 N1 O2 103.56(17) . . ?
C4 N3 O2 103.50(17) . . ?
N6 N5 C4 113.92(17) . . ?
O6 N6 N5 118.31(16) . . ?
O6 N6 C7 117.01(15) . . ?
N5 N6 C7 124.68(16) . . ?
O15 N14 C9 117.80(15) . . ?
O16 N14 O15 124.52(16) . . ?
O16 N14 C9 117.68(15) . . ?
N3 C4 N5 122.25(19) . . ?
N3 C4 C13 110.47(18) . . ?
N5 C4 C13 127.28(17) . . ?
C8 C7 N6 116.98(16) . . ?
C8 C7 C12 121.72(17) . . ?
C12 C7 N6 121.29(16) . . ?
C7 C8 H8 121.8 . . ?
C9 C8 C7 116.39(16) . . ?
C9 C8 H8 121.8 . . ?
C8 C9 N14 117.75(15) . . ?
C8 C9 C10 124.07(17) . . ?
C10 C9 N14 118.17(16) . . ?
C9 C10 H10 120.8 . . ?
C11 C10 C9 118.41(18) . . ?
C11 C10 H10 120.8 . . ?
C10 C11 H11 120.1 . . ?
C10 C11 C12 119.74(17) . . ?
C12 C11 H11 120.1 . . ?
C7 C12 C13 114.55(17) . . ?
C11 C12 C7 119.61(16) . . ?
C11 C12 C13 125.83(17) . . ?
N1 C13 C4 109.94(17) . . ?
N1 C13 C12 131.81(19) . . ?
C4 C13 C12 118.24(16) . . ?

loop_
_geom_bond_atom_site_label_1
_geom_bond_atom_site_label_2
_geom_bond_distance
_geom_bond_site_symmetry_2
_geom_bond_publ_flag
O2 N1 1.399(2) . ?
O2 N3 1.378(3) . ?
O6 N6 1.251(2) . ?
O15 N14 1.230(2) . ?
O16 N14 1.213(2) . ?
N1 C13 1.307(2) . ?
N3 C4 1.314(2) . ?
N5 N6 1.301(2) . ?
N5 C4 1.377(3) . ?
N6 C7 1.457(2) . ?
N14 C9 1.478(2) . ?
C4 C13 1.404(3) . ?
C7 C8 1.390(2) . ?
C7 C12 1.398(3) . ?
C8 H8 0.9500 . ?
C8 C9 1.376(3) . ?
C9 C10 1.389(3) . ?
C10 H10 0.9500 . ?
C10 C11 1.383(3) . ?
C11 H11 0.9500 . ?
C11 C12 1.397(3) . ?
C12 C13 1.444(2) . ?

loop_
_geom_torsion_atom_site_label_1
_geom_torsion_atom_site_label_2
_geom_torsion_atom_site_label_3
_geom_torsion_atom_site_label_4
_geom_torsion
_geom_torsion_site_symmetry_1
_geom_torsion_site_symmetry_2
_geom_torsion_site_symmetry_3
_geom_torsion_site_symmetry_4
_geom_torsion_publ_flag
O2 N1 C13 C4 -0.05(19) . . . . ?
O2 N1 C13 C12 -178.56(18) . . . . ?
O2 N3 C4 N5 -179.61(17) . . . . ?
O2 N3 C4 C13 0.6(2) . . . . ?
O6 N6 C7 C8 -2.2(2) . . . . ?
O6 N6 C7 C12 178.94(15) . . . . ?
O15 N14 C9 C8 5.6(2) . . . . ?
O15 N14 C9 C10 -175.60(17) . . . . ?
O16 N14 C9 C8 -173.56(17) . . . . ?
O16 N14 C9 C10 5.3(2) . . . . ?
N1 O2 N3 C4 -0.6(2) . . . . ?
N3 O2 N1 C13 0.4(2) . . . . ?
N3 C4 C13 N1 -0.3(2) . . . . ?
N3 C4 C13 C12 178.40(16) . . . . ?
N5 N6 C7 C8 177.92(16) . . . . ?
N5 N6 C7 C12 -0.9(3) . . . . ?
N5 C4 C13 N1 179.84(17) . . . . ?
N5 C4 C13 C12 -1.4(3) . . . . ?
N6 N5 C4 N3 -177.55(17) . . . . ?
N6 N5 C4 C13 2.3(3) . . . . ?
N6 C7 C8 C9 -178.74(15) . . . . ?
N6 C7 C12 C11 -179.37(15) . . . . ?
N6 C7 C12 C13 1.7(2) . . . . ?
N14 C9 C10 C11 -176.56(16) . . . . ?
C4 N5 N6 O6 179.12(15) . . . . ?
C4 N5 N6 C7 -1.1(2) . . . . ?
C7 C8 C9 N14 176.62(15) . . . . ?
C7 C8 C9 C10 -2.2(3) . . . . ?
C7 C12 C13 N1 177.76(18) . . . . ?
C7 C12 C13 C4 -0.6(2) . . . . ?
C8 C7 C12 C11 1.9(3) . . . . ?
C8 C7 C12 C13 -177.06(16) . . . . ?
C8 C9 C10 C11 2.2(3) . . . . ?
C9 C10 C11 C12 -0.1(3) . . . . ?
C10 C11 C12 C7 -1.8(3) . . . . ?
C10 C11 C12 C13 176.97(17) . . . . ?
C11 C12 C13 N1 -1.1(3) . . . . ?
C11 C12 C13 C4 -179.50(16) . . . . ?
C12 C7 C8 C9 0.1(2) . . . . ?

loop_
_exptl_oxdiff_crystal_face_indexfrac_h
_exptl_oxdiff_crystal_face_indexfrac_k
_exptl_oxdiff_crystal_face_indexfrac_l
_exptl_oxdiff_crystal_face_x
_exptl_oxdiff_crystal_face_y
_exptl_oxdiff_crystal_face_z
0.9984 0.9997 0.0001 0.0256 -0.1802 -0.0469
-0.9984 -0.9997 -0.0001 -0.0256 0.1802 0.0469
0.0003 -0.0007 0.9998 0.0429 -0.0537 0.2312
-0.0003 0.0007 -0.9998 -0.0429 0.0537 -0.2312
-0.0009 0.9990 -0.0002 0.1032 -0.1055 -0.0439
0.0009 -0.9990 0.0002 -0.1032 0.1055 0.0439
-1.0001 0.9983 -0.0004 0.1808 -0.0307 -0.0408
1.0001 -0.9983 0.0004 -0.1808 0.0307 0.0408
